data_2233890
loop_
_publ_author_name
'Wen, Hua-Wen'
'Fan, Li-Xia'
'Liu, Li'
'Li, Ao'
'Fang, Qi'

_publ_section_title
;
 5-Sulfanylidene-2<i>H</i>,5<i>H</i>-1,3-dithiolo[4,5-<i>d</i>][1,3]dithiol-2-one
;
_journal_coeditor_code IS5027
_journal_issue 3
_journal_name_full 'Acta Crystallographica Section E'
_journal_page_first o721
_journal_paper_doi 10.1107/S1600536812005703
_journal_volume 68
_journal_year 2012
_chemical_formula_iupac 'C4 O S5'
_chemical_formula_moiety 'C4 O S5'
_chemical_formula_sum 'C4 O S5'
_chemical_formula_weight 224.34
_chemical_name_systematic
;
5-Sulfanylidene-2<i>H</i>,5<i>H</i>-1,3-dithiolo[4,5-<i>d</i>][1,3]dithiol-2-one
;
_space_group_IT_number 7
_symmetry_cell_setting monoclinic
_symmetry_space_group_name_Hall 'P -2yac'
_symmetry_space_group_name_H-M 'P 1 n 1'
_atom_sites_solution_primary direct
_atom_sites_solution_secondary difmap
_audit_creation_method SHELXL-97
_cell_angle_alpha 90.00
_cell_angle_beta 101.344(5)
_cell_angle_gamma 90.00
_cell_formula_units_Z 2
_cell_length_a 3.9638(2)
_cell_length_b 11.0211(8)
_cell_length_c 8.7110(7)
_cell_measurement_reflns_used 1431
_cell_measurement_temperature 294(2)
_cell_measurement_theta_max 25.96
_cell_measurement_theta_min 3.02
_cell_volume 373.11(5)
_computing_cell_refinement 'SAINT (Bruker, 2005)'
_computing_data_collection 'APEX2 (Bruker, 2005)'
_computing_data_reduction 'SAINT (Bruker, 2005)'
_computing_molecular_graphics 'SHELXTL (Sheldrick, 2008)'
_computing_publication_material 'SHELXTL (Sheldrick, 2008)'
_computing_structure_refinement 'SHELXL97 (Sheldrick, 2008)'
_computing_structure_solution 'SHELXS97 (Sheldrick, 2008)'
_diffrn_ambient_temperature 294(2)
_diffrn_detector_area_resol_mean 8.3
_diffrn_measured_fraction_theta_full 0.993
_diffrn_measured_fraction_theta_max 0.993
_diffrn_measurement_device_type 'Bruker APEXII CCD'
_diffrn_measurement_method '\w scans'
_diffrn_radiation_monochromator graphite
_diffrn_radiation_source 'fine-focus sealed tube'
_diffrn_radiation_type MoK\a
_diffrn_radiation_wavelength 0.71073
_diffrn_reflns_av_R_equivalents 0.039
_diffrn_reflns_av_sigmaI/netI 0.0319
_diffrn_reflns_limit_h_max 5
_diffrn_reflns_limit_h_min -5
_diffrn_reflns_limit_k_max 14
_diffrn_reflns_limit_k_min -14
_diffrn_reflns_limit_l_max 11
_diffrn_reflns_limit_l_min -11
_diffrn_reflns_number 8524
_diffrn_reflns_theta_full 27.51
_diffrn_reflns_theta_max 27.51
_diffrn_reflns_theta_min 1.85
_exptl_absorpt_coefficient_mu 1.468
_exptl_absorpt_correction_T_max 0.9276
_exptl_absorpt_correction_T_min 0.6970
_exptl_absorpt_correction_type multi-scan
_exptl_absorpt_process_details '(<i>TWINABS</i>; Bruker, 2005)'
_exptl_crystal_colour orange
_exptl_crystal_density_diffrn 1.997
_exptl_crystal_density_method 'not measured'
_exptl_crystal_description bar
_exptl_crystal_F_000 224
_exptl_crystal_size_max 0.27
_exptl_crystal_size_mid 0.07
_exptl_crystal_size_min 0.05
_refine_diff_density_max 0.409
_refine_diff_density_min -0.450
_refine_ls_abs_structure_details 'Flack (1983), 815 Friedel pairs'
_refine_ls_abs_structure_Flack 0.1(3)
_refine_ls_extinction_method none
_refine_ls_goodness_of_fit_ref 1.116
_refine_ls_matrix_type full
_refine_ls_number_parameters 92
_refine_ls_number_reflns 1683
_refine_ls_number_restraints 2
_refine_ls_restrained_S_all 1.116
_refine_ls_R_factor_all 0.0521
_refine_ls_R_factor_gt 0.0440
_refine_ls_shift/su_max 0.000
_refine_ls_shift/su_mean 0.000
_refine_ls_structure_factor_coef Fsqd
_refine_ls_weighting_details 'calc w=1/[\s^2^(Fo^2^)+(0.0831P)^2^+0.0664P] where P=(Fo^2^+2Fc^2^)/3'
_refine_ls_weighting_scheme calc
_refine_ls_wR_factor_gt 0.1244
_refine_ls_wR_factor_ref 0.1296
_reflns_number_gt 1487
_reflns_number_total 1683
_reflns_threshold_expression I>2sigma(I)
_cod_data_source_file is5027.cif
_cod_data_source_block I
_cod_original_cell_volume 373.11(4)
_cod_original_sg_symbol_H-M 'P n'
_cod_database_code 2233890
_cod_database_fobs_code 2233890

loop_
_symmetry_equiv_pos_as_xyz
'x, y, z'
'x+1/2, -y, z+1/2'

loop_
_atom_site_type_symbol
_atom_site_label
_atom_site_fract_x
_atom_site_fract_y
_atom_site_fract_z
_atom_site_U_iso_or_equiv
_atom_site_adp_type
_atom_site_calc_flag
_atom_site_occupancy
_atom_site_symmetry_multiplicity
S S1 0.5018(5) 0.86748(19) 0.2126(2) 0.0551(5) Uani d 1 1
S S2 0.3162(4) 0.91619(15) 0.51687(18) 0.0415(4) Uani d 1 1
S S3 0.1270(5) 0.82054(14) 0.8209(2) 0.0451(4) Uani d 1 1
S S4 0.3021(4) 0.66835(13) 0.39376(17) 0.0427(4) Uani d 1 1
S S5 0.1178(5) 0.56886(16) 0.6947(2) 0.0471(4) Uani d 1 1
O O1 -0.0459(13) 0.6265(3) 0.9824(4) 0.0394(10) Uani d 1 1
C C1 0.3780(16) 0.8219(6) 0.3637(8) 0.0373(14) Uani d 1 1
C C2 0.216(2) 0.8000(6) 0.6361(8) 0.0372(13) Uani d 1 1
C C3 0.055(2) 0.6625(7) 0.8518(8) 0.0487(18) Uani d 1 1
C C4 0.211(2) 0.6863(6) 0.5810(7) 0.0386(14) Uani d 1 1

loop_
_atom_site_aniso_label
_atom_site_aniso_U_11
_atom_site_aniso_U_22
_atom_site_aniso_U_33
_atom_site_aniso_U_12
_atom_site_aniso_U_13
_atom_site_aniso_U_23
S1 0.0732(12) 0.0538(10) 0.0417(8) -0.0058(10) 0.0194(8) 0.0051(9)
S2 0.0544(9) 0.0344(7) 0.0386(7) -0.0034(7) 0.0161(7) -0.0067(6)
S3 0.0617(10) 0.0400(9) 0.0371(7) 0.0003(8) 0.0186(8) -0.0060(7)
S4 0.0604(10) 0.0291(7) 0.0427(8) -0.0019(7) 0.0205(8) -0.0101(7)
S5 0.0614(11) 0.0367(8) 0.0478(8) -0.0023(8) 0.0222(8) -0.0025(7)
O1 0.066(3) 0.0233(18) 0.031(2) -0.004(2) 0.015(2) 0.0100(16)
C1 0.034(3) 0.032(3) 0.046(3) 0.000(2) 0.009(3) -0.005(2)
C2 0.046(3) 0.038(3) 0.032(3) -0.003(3) 0.017(3) -0.002(2)
C3 0.055(4) 0.050(4) 0.043(4) 0.005(3) 0.015(3) -0.006(3)
C4 0.043(3) 0.037(3) 0.036(3) 0.001(3) 0.007(3) -0.009(2)

loop_
_atom_type_symbol
_atom_type_description
_atom_type_scat_dispersion_real
_atom_type_scat_dispersion_imag
_atom_type_scat_source
C C 0.0033 0.0016 'International Tables Vol C Tables 4.2.6.8 and 6.1.1.4'
O O 0.0106 0.0060 'International Tables Vol C Tables 4.2.6.8 and 6.1.1.4'
S S 0.1246 0.1234 'International Tables Vol C Tables 4.2.6.8 and 6.1.1.4'

loop_
_geom_angle_atom_site_label_1
_geom_angle_atom_site_label_2
_geom_angle_atom_site_label_3
_geom_angle
C1 S2 C2 95.8(3)
C2 S3 C3 94.6(3)
C1 S4 C4 95.9(3)
C4 S5 C3 94.9(3)
S1 C1 S2 124.2(4)
S1 C1 S4 121.7(4)
S2 C1 S4 114.1(4)
C4 C2 S3 117.6(4)
C4 C2 S2 117.6(4)
S3 C2 S2 124.8(4)
O1 C3 S5 126.6(5)
O1 C3 S3 119.9(5)
S5 C3 S3 113.5(4)
C2 C4 S5 119.3(4)
C2 C4 S4 116.6(4)
S5 C4 S4 124.1(4)

loop_
_geom_bond_atom_site_label_1
_geom_bond_atom_site_label_2
_geom_bond_distance
S1 C1 1.575(7)
S2 C1 1.746(6)
S2 C2 1.743(6)
S3 C2 1.730(7)
S3 C3 1.794(8)
S4 C1 1.747(7)
S4 C4 1.750(6)
S5 C4 1.713(7)
S5 C3 1.770(7)
O1 C3 1.338(8)
C2 C4 1.340(7)

loop_
_cod_related_entry_id
_cod_related_entry_database
_cod_related_entry_code
1 ChemSpider 482672
